data_7219654
loop_
_publ_author_name
'Kirby, Isabelle L.'
'Pitak, Mateusz B.'
'Wilson, Claire'
'Gale, Philip A.'
'Coles, Simon J.'

_publ_section_title
;
 Electron density distribution studies as a tool to explore the behaviour
 of thiourea-based anion receptors
;
_journal_issue 14
_journal_name_full CrystEngComm
_journal_page_first 2815
_journal_paper_doi 10.1039/C5CE00213C
_journal_volume 17
_journal_year 2015
_chemical_formula_moiety 'C13 H11 N3 O3, C8 H20 N, Cl'
_chemical_formula_sum 'C21 H31 Cl N4 O3'
_chemical_formula_weight 422.95
_chemical_name_common '1-(4-nitropheny)-3-phenylurea TEACl'
_space_group_IT_number 14
_symmetry_cell_setting monoclinic
_symmetry_space_group_name_Hall '-P 2yn'
_symmetry_space_group_name_H-M 'P 1 21/n 1'
_audit_conform_dict_location ftp://ftp.iucr.org/pub/cif_core.dic
_audit_conform_dict_name cif_core.dic
_audit_conform_dict_version 2.3
_audit_creation_date '19-May-05 T10:19:29-00:00'
_audit_creation_method 'XD routine XDCIF'
_audit_update_record
;
2015-01-08 deposited with the CCDC.
2015-02-25 downloaded from the CCDC.
;
_cell_angle_alpha 90
_cell_angle_beta 106.286(7)
_cell_angle_gamma 90
_cell_formula_units_Z 4
_cell_length_a 8.410(6)
_cell_length_b 24.362(18)
_cell_length_c 11.143(8)
_cell_measurement_reflns_used 9882
_cell_measurement_temperature 100(2)
_cell_measurement_theta_max 34.0
_cell_measurement_theta_min 2.0
_cell_volume 2191(3)
_computing_molecular_graphics 'Volkov et al, (2006)'
_computing_publication_material 'Volkov et al, (2006)'
_computing_structure_refinement 'Volkov et al, (2006)'
_diffrn_ambient_temperature 100(2)
_diffrn_detector 'CCD plate'
_diffrn_detector_area_resol_mean 28.5714
_diffrn_detector_type 'Rigaku Saturn724 (2x2 bin mode)'
_diffrn_measured_fraction_theta_full 0.9570
_diffrn_measurement_device 'four-circle \k diffractometer'
_diffrn_measurement_device_type CrystalLogic
_diffrn_measurement_method 'profile data from \w-scans'
_diffrn_measurement_specimen_support 'MiTeGen MicroMesh'
_diffrn_radiation_collimation 'Confocal mirrors'
_diffrn_radiation_wavelength 0.68890
_diffrn_reflns_av_R_equivalents 0.0832
_diffrn_reflns_av_sigmaI/netI 0.0344
_diffrn_reflns_limit_h_max 10
_diffrn_reflns_limit_h_min -10
_diffrn_reflns_limit_k_max 31
_diffrn_reflns_limit_k_min 0
_diffrn_reflns_limit_l_max 14
_diffrn_reflns_limit_l_min 0
_diffrn_reflns_number 5019
_diffrn_reflns_reduction_process
;
 Scaled and merged with Sortav
 R.H. Blessing, (1987) Cryst. Rev. 1, 3-58
 R.H. Blessing, (1989) J. Appl. Cryst. 22, 396-397
;
_diffrn_reflns_theta_full 34.169
_diffrn_reflns_theta_max 26.57
_diffrn_reflns_theta_min 3.05
_diffrn_source synchrotron
_diffrn_source_type 'DLS beamline I19'
_exptl_absorpt_coefficient_mu 0.185
_exptl_absorpt_correction_T_max 0.9959
_exptl_absorpt_correction_T_min 0.9859
_exptl_absorpt_correction_type multi-scan
_exptl_absorpt_process_details
;
DTABSCOR: 
Jacobson, R. (1998). REQAB. Private communication to the 
Rigaku Corporation, Tokyo, Japan.
;
_exptl_crystal_colour colourless
_exptl_crystal_density_diffrn 1.282
_exptl_crystal_density_method 'not measured'
_exptl_crystal_description tablet
_exptl_crystal_F_000 904
_exptl_crystal_size_max 0.07
_exptl_crystal_size_mid 0.04
_exptl_crystal_size_min 0.02
_refine_diff_density_max 0.435
_refine_diff_density_min -0.300
_refine_diff_density_rms 0.085
_refine_ls_extinction_method none
_refine_ls_goodness_of_fit_ref 1.831
_refine_ls_hydrogen_treatment constr
_refine_ls_matrix_type full
_refine_ls_number_parameters 172
_refine_ls_number_reflns 7950
_refine_ls_number_restraints 0
_refine_ls_R_factor_all 0.057
_refine_ls_R_factor_gt 0.045
_refine_ls_shift/su_max 0
_refine_ls_structure_factor_coef F
_refine_ls_weighting_details
;
        calc w1 = 1/[s^2^(Fo)]
;
_refine_ls_weighting_scheme calc
_refine_ls_wR_factor_ref 0.046
_cod_data_source_file c5ce00213c2.cif
_cod_data_source_block 6615_13
_cod_depositor_comments
;
The following automatic conversions were performed:

'_symmetry_cell_setting' value 'Monoclinic' changed to 'monoclinic'
according to
/usr/data/users/saulius/crontab/automatic-downloads/rss-feeds/RSC/lib/dictionaries/cif_core.dic
dictionary named 'cif_core.dic' version 2.4.2 from 2011-04-26.

Automatic conversion script
Id: cif_fix_values 3008 2015-01-20 13:52:24Z robertas 

 Adding full bibliography for 7219650--7219659.cif.
;
_cod_original_sg_symbol_H-M 'P 21/n'
_cod_database_code 7219654

loop_
_space_group_symop_id
_space_group_symop_operation_xyz
1 +X,+Y,+Z
2 1/2-X,1/2+Y,1/2-Z
3 -X,-Y,-Z
4 1/2+X,1/2-Y,1/2+Z

loop_
_atom_local_axes_atom_label
_atom_local_axes_atom0
_atom_local_axes_ax1
_atom_local_axes_atom1
_atom_local_axes_atom2
_atom_local_axes_ax2
CL(1) H(2A) Z CL(1) H(3A) Y
O(1) C(7) Z O(1) N(3) X
O(2) N(1) X O(2) O(3) Y
O(3) N(1) X O(3) O(2) Y
N(1) C(1) Z N(1) O(2) Y
N(2) C(4) X N(2) C(7) Y
N(3) C(7) X N(3) C(8) Y
N(5) C(51) Z N(5) C(57) Y
C(1) N(1) Z C(1) C(2) Y
C(2) C(3) X C(2) C(1) Y
C(3) C(2) X C(3) C(4) Y
C(4) N(2) Z C(4) C(5) Y
C(5) C(6) X C(5) C(4) Y
C(6) C(5) X C(6) C(1) Y
C(7) O(1) Z C(7) N(3) Y
C(8) N(3) Z C(8) C(9) Y
C(9) C(10) X C(9) C(8) Y
C(10) DUM1 Z C(10) C(9) X
C(11) DUM2 Z C(11) C(12) X
C(12) DUM3 Z C(12) C(11) X
C(13) C(12) X C(13) C(8) Y
C(51) N(5) X C(51) C(52) Y
C(52) C(51) Z C(52) H(52C) X
C(53) N(5) X C(53) C(54) Y
C(54) C(53) Z C(54) H(54C) X
C(55) N(5) X C(55) C(56) Y
C(56) C(55) Z C(56) H(56B) X
C(57) N(5) X C(57) C(58) Y
C(58) C(57) Z C(58) H(58C) X
H(2) C(2) Z H(2) C(3) Y
H(3) C(3) Z H(3) C(2) Y
H(5) C(5) Z H(5) C(6) Y
H(6) C(6) Z H(6) C(5) Y
H(9) C(9) Z H(9) C(10) Y
H(10) C(10) Z H(10) C(9) Y
H(11) C(11) Z H(11) C(12) Y
H(12) C(12) Z H(12) C(11) Y
H(13) C(13) Z H(13) C(12) Y
H(51A) C(51) Z H(51A) N(5) Y
H(51B) C(51) Z H(51B) N(5) Y
H(52A) C(52) Z H(52A) C(51) Y
H(52B) C(52) Z H(52B) C(51) Y
H(52C) C(52) Z H(52C) C(51) Y
H(53A) C(53) Z H(53A) N(5) Y
H(53B) C(53) Z H(53B) N(5) Y
H(54A) C(54) Z H(54A) C(53) Y
H(54B) C(54) Z H(54B) C(53) Y
H(54C) C(54) Z H(54C) C(53) Y
H(55A) C(55) Z H(55A) N(5) Y
H(55B) C(55) Z H(55B) N(5) Y
H(56A) C(56) Z H(56A) C(55) Y
H(56B) C(56) Z H(56B) C(55) Y
H(56C) C(56) Z H(56C) C(55) Y
H(57A) C(57) Z H(57A) N(5) Y
H(57B) C(57) Z H(57B) N(5) Y
H(58A) C(58) Z H(58A) C(57) Y
H(58B) C(58) Z H(58B) C(57) Y
H(58C) C(58) Z H(58C) C(57) Y
H(2A) N(2) Z H(2A) C(4) Y
H(3A) N(3) Z H(3A) C(7) Y

loop_
_atom_rho_multipole_atom_label
_atom_rho_multipole_coeff_Pv
_atom_rho_multipole_coeff_P00
_atom_rho_multipole_coeff_P11
_atom_rho_multipole_coeff_P1-1
_atom_rho_multipole_coeff_P10
_atom_rho_multipole_coeff_P20
_atom_rho_multipole_coeff_P21
_atom_rho_multipole_coeff_P2-1
_atom_rho_multipole_coeff_P22
_atom_rho_multipole_coeff_P2-2
_atom_rho_multipole_coeff_P30
_atom_rho_multipole_coeff_P31
_atom_rho_multipole_coeff_P3-1
_atom_rho_multipole_coeff_P32
_atom_rho_multipole_coeff_P3-2
_atom_rho_multipole_coeff_P33
_atom_rho_multipole_coeff_P3-3
_atom_rho_multipole_coeff_P40
_atom_rho_multipole_coeff_P41
_atom_rho_multipole_coeff_P4-1
_atom_rho_multipole_coeff_P42
_atom_rho_multipole_coeff_P4-2
_atom_rho_multipole_coeff_P43
_atom_rho_multipole_coeff_P4-3
_atom_rho_multipole_coeff_P44
_atom_rho_multipole_coeff_P4-4
_atom_rho_multipole_kappa
_atom_rho_multipole_kappa_prime0
_atom_rho_multipole_kappa_prime1
_atom_rho_multipole_kappa_prime2
_atom_rho_multipole_kappa_prime3
_atom_rho_multipole_kappa_prime4
_atom_rho_multipole_radial_slater_n0
_atom_rho_multipole_radial_slater_zeta0
_atom_rho_multipole_radial_slater_n1
_atom_rho_multipole_radial_slater_zeta1
_atom_rho_multipole_radial_slater_n2
_atom_rho_multipole_radial_slater_zeta2
_atom_rho_multipole_radial_slater_n3
_atom_rho_multipole_radial_slater_zeta3
_atom_rho_multipole_radial_slater_n4
_atom_rho_multipole_radial_slater_zeta4
CL(1) 7.54(6) 0 -0.053(19) -0.01(2) -0.02(2) -0.03(2) 0.03(2) -0.06(2) -0.015(19) -0.011(19) -0.04(2) 0.02(2) -0.044(19) 0.01(2) -0.003(19) 0.093(19) 0.024(19) 0.04(2) 0.05(2) 0.04(2) -0.04(2) 0.01(2) 0.05(2) -0.02(2) 0.03(2) 0.00(2) 1.010613 1 1 1 1 1 4 4.2587714285714 4 4.2587714285714 4 4.2587714285714 4 4.2587714285714 4 4.2587714285714
O(1) 6.02(4) 0 0 0 -0.071(12) -0.035(15) 0 0 0.077(16) 0 -0.02(2) 0 0 -0.08(2) 0 0 0 -0.03(3) 0 0 0.01(2) 0 0 0 0.01(3) 0 0.996796 1.146904 1.146904 1.146904 1.146904 1.146904 2 4.466 2 4.466 2 4.466 3 4.466 4 4.466
O(2) 5.97(3) 0 -0.084(11) -0.014(11) 0 -0.177(15) 0 0 -0.106(13) -0.006(13) 0 0.086(19) 0.025(18) 0 0 0.036(15) 0.006(15) 0.00(3) 0 0 0.04(2) 0.01(2) 0 0 -0.016(19) 0.018(18) 1.003886 1.086474 1.086474 1.086474 1.086474 1.086474 2 4.466 2 4.466 2 4.466 3 4.466 4 4.466
O(3) 5.9672 0 -0.0837 -0.0135 0 -0.1771 0 0 -0.1057 -0.0055 0 0.0858 0.0253 0 0 0.0364 0.0059 0.0004 0 0 0.0376 0.0064 0 0 -0.0156 0.0183 1.003886 1.086474 1.086474 1.086474 1.086474 1.086474 2 4.466 2 4.466 2 4.466 3 4.466 4 4.466
N(1) 4.98(4) 0 0 0 -0.03(2) 0.07(2) 0 0 -0.20(2) 0 0.21(3) 0 0 0.20(3) 0 0 0 0.07(4) 0 0 0.04(4) 0 0 0 -0.09(4) 0 0.998662 0.839998 0.839998 0.839998 0.839998 0.839998 2 3.83936 2 3.83936 2 3.83936 3 3.83936 4 3.83936
N(2) 5.05(4) 0 0.012(14) -0.027(16) 0.042(13) 0.050(15) -0.006(14) -0.023(14) 0.005(14) 0.003(15) 0.02(2) 0.000(19) -0.033(19) -0.027(18) -0.013(19) 0.166(19) 0.042(17) -0.02(3) 0.00(2) 0.00(2) 0.01(2) -0.03(2) 0.01(2) 0.01(2) -0.01(2) -0.03(2) 1.008594 1.03714 1.03714 1.03714 1.03714 1.03714 2 3.83936 2 3.83936 2 3.83936 3 3.83936 4 3.83936
N(3) 4.99(4) 0 0.004(15) -0.013(16) 0.061(14) 0.059(16) -0.016(15) -0.031(15) 0.006(15) 0.009(14) 0.01(2) 0.04(2) -0.024(19) -0.032(19) 0.020(19) 0.156(19) -0.018(18) 0.02(3) 0.03(2) -0.01(2) 0.00(2) 0.00(2) 0.03(2) -0.03(2) -0.01(2) -0.04(2) 1.008594 1.03714 1.03714 1.03714 1.03714 1.03714 2 3.83936 2 3.83936 2 3.83936 3 3.83936 4 3.83936
N(5) 5.20(4) 0 0 0 -0.058(17) 0.031(17) 0 0 0 0 0.24(2) 0 0 0 0 -0.022(19) -0.18(2) -0.02(3) 0 0 0 0 0.01(3) 0.07(3) 0 0 0.991952 0.872472 0.872472 0.872472 0.872472 0.872472 2 3.83936 2 3.83936 2 3.83936 3 3.83936 4 3.83936
C(1) 4.07(4) 0 0 0 -0.029(13) 0.045(12) 0 0 -0.189(12) 0 0.224(18) 0 0 0.127(16) 0 0 0 0 0 0 0 0 0 0 0 0 1.01374 1 1 1 1 1 2 3.1762 2 3.1762 2 3.1762 3 3.1762 4 3.1762
C(2) 3.98(2) 0 0.019(8) 0.056(10) 0 -0.147(9) 0 0 0.025(8) -0.033(8) 0 0.008(9) 0.016(11) 0 0 0.253(10) 0.013(10) 0 0 0 0 0 0 0 0 0 1.019199 1 1 1 1 1 2 3.1762 2 3.1762 2 3.1762 3 3.1762 4 3.1762
C(3) 3.9786 0 0.0189 0.0564 0 -0.1474 0 0 0.0247 -0.0331 0 0.0079 0.0156 0 0 0.253 0.0133 0 0 0 0 0 0 0 0 0 1.019199 1 1 1 1 1 2 3.1762 2 3.1762 2 3.1762 3 3.1762 4 3.1762
C(4) 4.0672 0 0 0 -0.0287 0.0453 0 0 -0.1886 0 0.2235 0 0 0.127 0 0 0 0 0 0 0 0 0 0 0 0 1.01374 1 1 1 1 1 2 3.1762 2 3.1762 2 3.1762 3 3.1762 4 3.1762
C(5) 3.9786 0 0.0189 0.0564 0 -0.1474 0 0 0.0247 -0.0331 0 0.0079 0.0156 0 0 0.253 0.0133 0 0 0 0 0 0 0 0 0 1.019199 1 1 1 1 1 2 3.1762 2 3.1762 2 3.1762 3 3.1762 4 3.1762
C(6) 3.9786 0 0.0189 0.0564 0 -0.1474 0 0 0.0247 -0.0331 0 0.0079 0.0156 0 0 0.253 0.0133 0 0 0 0 0 0 0 0 0 1.019199 1 1 1 1 1 2 3.1762 2 3.1762 2 3.1762 3 3.1762 4 3.1762
C(7) 4.08(6) 0 0 0 0.10(2) 0.24(2) 0 0 -0.18(2) 0 0.28(3) 0 0 0.22(3) 0 0 0 0 0 0 0 0 0 0 0 0 1.008591 1 1 1 1 1 2 3.1762 2 3.1762 2 3.1762 3 3.1762 4 3.1762
C(8) 4.0672 0 0 0 -0.0287 0.0453 0 0 -0.1886 0 0.2235 0 0 0.127 0 0 0 0 0 0 0 0 0 0 0 0 1.01374 1 1 1 1 1 2 3.1762 2 3.1762 2 3.1762 3 3.1762 4 3.1762
C(9) 3.9786 0 0.0189 0.0564 0 -0.1474 0 0 0.0247 -0.0331 0 0.0079 0.0156 0 0 0.253 0.0133 0 0 0 0 0 0 0 0 0 1.019199 1 1 1 1 1 2 3.1762 2 3.1762 2 3.1762 3 3.1762 4 3.1762
C(10) 3.93(3) 0 0 0 0.084(11) 0.059(11) 0 0 0.161(11) 0 -0.207(14) 0 0 0.098(14) 0 0 0 0 0 0 0 0 0 0 0 0 1.017274 1 1 1 1 1 2 3.1762 2 3.1762 2 3.1762 3 3.1762 4 3.1762
C(11) 3.9269 0 0 0 0.0838 0.0585 0 0 0.1612 0 -0.207 0 0 0.0983 0 0 0 0 0 0 0 0 0 0 0 0 1.017274 1 1 1 1 1 2 3.1762 2 3.1762 2 3.1762 3 3.1762 4 3.1762
C(12) 3.9269 0 0 0 0.0838 0.0585 0 0 0.1612 0 -0.207 0 0 0.0983 0 0 0 0 0 0 0 0 0 0 0 0 1.017274 1 1 1 1 1 2 3.1762 2 3.1762 2 3.1762 3 3.1762 4 3.1762
C(13) 3.9786 0 0.0189 0.0564 0 -0.1474 0 0 0.0247 -0.0331 0 0.0079 0.0156 0 0 0.253 0.0133 0 0 0 0 0 0 0 0 0 1.019199 1 1 1 1 1 2 3.1762 2 3.1762 2 3.1762 3 3.1762 4 3.1762
C(51) 3.90(3) 0 -0.039(10) 0.000(10) 0 0.014(11) 0 0 -0.060(10) -0.033(10) 0 -0.121(12) -0.160(13) 0 0 0.162(13) -0.019(11) 0 0 0 0 0 0 0 0 0 1.009768 1 1 1 1 1 2 3.1762 2 3.1762 2 3.1762 3 3.1762 4 3.1762
C(52) 3.75(2) 0 0 0 0.035(11) 0.016(11) 0 0 0 0 0.241(15) 0 0 0 0 0.100(13) 0 0 0 0 0 0 0 0 0 0 1.018393 1 1 1 1 1 2 3.1762 2 3.1762 2 3.1762 3 3.1762 4 3.1762
C(53) 3.8971 0 -0.0392 0.0002 0 0.0136 0 0 -0.0596 -0.0327 0 -0.1213 -0.1596 0 0 0.1615 -0.019 0 0 0 0 0 0 0 0 0 1.009768 1 1 1 1 1 2 3.1762 2 3.1762 2 3.1762 3 3.1762 4 3.1762
C(54) 3.7487 0 0 0 0.0351 0.0161 0 0 0 0 0.2405 0 0 0 0 0.1001 0 0 0 0 0 0 0 0 0 0 1.018393 1 1 1 1 1 2 3.1762 2 3.1762 2 3.1762 3 3.1762 4 3.1762
C(55) 3.8971 0 -0.0392 0.0002 0 0.0136 0 0 -0.0596 -0.0327 0 -0.1213 -0.1596 0 0 0.1615 -0.019 0 0 0 0 0 0 0 0 0 1.009768 1 1 1 1 1 2 3.1762 2 3.1762 2 3.1762 3 3.1762 4 3.1762
C(56) 3.7487 0 0 0 0.0351 0.0161 0 0 0 0 0.2405 0 0 0 0 0.1001 0 0 0 0 0 0 0 0 0 0 1.018393 1 1 1 1 1 2 3.1762 2 3.1762 2 3.1762 3 3.1762 4 3.1762
C(57) 3.8971 0 -0.0392 0.0002 0 0.0136 0 0 -0.0596 -0.0327 0 -0.1213 -0.1596 0 0 0.1615 -0.019 0 0 0 0 0 0 0 0 0 1.009768 1 1 1 1 1 2 3.1762 2 3.1762 2 3.1762 3 3.1762 4 3.1762
C(58) 3.7487 0 0 0 0.0351 0.0161 0 0 0 0 0.2405 0 0 0 0 0.1001 0 0 0 0 0 0 0 0 0 0 1.018393 1 1 1 1 1 2 3.1762 2 3.1762 2 3.1762 3 3.1762 4 3.1762
H(2) 1.04(3) 0 0 0 0.17(2) 0 0 0 0 0 0 0 0 0 0 0 0 0 0 0 0 0 0 0 0 0 1.13642 1.2 1.2 1.2 1.2 1.2 0 2 1 2 2 2 3 2 4 2
H(3) 0.9769 0 0 0 0.1546 0 0 0 0 0 0 0 0 0 0 0 0 0 0 0 0 0 0 0 0 0 1.13642 1.2 1.2 1.2 1.2 1.2 0 2 1 2 2 2 3 2 4 2
H(5) 0.9769 0 0 0 0.1546 0.0629 0 0 0 0 0.0127 0 0 0 0 0 0 -0.002 0 0 0 0 0 0 0 0 1.13642 1.2 1.2 1.2 1.2 1.2 0 2 1 2 2 2 3 2 4 2
H(6) 0.9769 0 0 0 0.1546 0 0 0 0 0 0 0 0 0 0 0 0 0 0 0 0 0 0 0 0 0 1.13642 1.2 1.2 1.2 1.2 1.2 0 2 1 2 2 2 3 2 4 2
H(9) 0.9769 0 0 0 0.1546 0 0 0 0 0 0 0 0 0 0 0 0 0 0 0 0 0 0 0 0 0 1.13642 1.2 1.2 1.2 1.2 1.2 0 2 1 2 2 2 3 2 4 2
H(10) 0.9769 0 0 0 0.1546 0 0 0 0 0 0 0 0 0 0 0 0 0 0 0 0 0 0 0 0 0 1.13642 1.2 1.2 1.2 1.2 1.2 0 2 1 2 2 2 3 2 4 2
H(11) 0.9769 0 0 0 0.1546 0 0 0 0 0 0 0 0 0 0 0 0 0 0 0 0 0 0 0 0 0 1.13642 1.2 1.2 1.2 1.2 1.2 0 2 1 2 2 2 3 2 4 2
H(12) 0.9769 0 0 0 0.1546 0 0 0 0 0 0 0 0 0 0 0 0 0 0 0 0 0 0 0 0 0 1.13642 1.2 1.2 1.2 1.2 1.2 0 2 1 2 2 2 3 2 4 2
H(13) 0.9769 0 0 0 0.1546 0 0 0 0 0 0 0 0 0 0 0 0 0 0 0 0 0 0 0 0 0 1.13642 1.2 1.2 1.2 1.2 1.2 0 2 1 2 2 2 3 2 4 2
H(51A) 1.03(3) 0 0 0 0.19(2) 0 0 0 0 0 0 0 0 0 0 0 0 0 0 0 0 0 0 0 0 0 1.113134 1.2 1.2 1.2 1.2 1.2 0 2 1 2 2 2 3 2 4 2
H(51B) 1.0624 0 0 0 0.1508 0 0 0 0 0 0 0 0 0 0 0 0 0 0 0 0 0 0 0 0 0 1.113134 1.2 1.2 1.2 1.2 1.2 0 2 1 2 2 2 3 2 4 2
H(52A) 1.00(3) 0 0 0 0.15(2) 0 0 0 0 0 0 0 0 0 0 0 0 0 0 0 0 0 0 0 0 0 1.114404 1.2 1.2 1.2 1.2 1.2 0 2 1 2 2 2 3 2 4 2
H(52B) 1.05 0 0 0 0.1512 0 0 0 0 0 0 0 0 0 0 0 0 0 0 0 0 0 0 0 0 0 1.114404 1.2 1.2 1.2 1.2 1.2 0 2 1 2 2 2 3 2 4 2
H(52C) 1.05 0 0 0 0.1512 0 0 0 0 0 0 0 0 0 0 0 0 0 0 0 0 0 0 0 0 0 1.114404 1.2 1.2 1.2 1.2 1.2 0 2 1 2 2 2 3 2 4 2
H(53A) 1.0624 0 0 0 0.1508 0 0 0 0 0 0 0 0 0 0 0 0 0 0 0 0 0 0 0 0 0 1.113134 1.2 1.2 1.2 1.2 1.2 0 2 1 2 2 2 3 2 4 2
H(53B) 1.0624 0 0 0 0.1508 0 0 0 0 0 0 0 0 0 0 0 0 0 0 0 0 0 0 0 0 0 1.113134 1.2 1.2 1.2 1.2 1.2 0 2 1 2 2 2 3 2 4 2
H(54A) 1.05 0 0 0 0.1512 0 0 0 0 0 0 0 0 0 0 0 0 0 0 0 0 0 0 0 0 0 1.114404 1.2 1.2 1.2 1.2 1.2 0 2 1 2 2 2 3 2 4 2
H(54B) 1.05 0 0 0 0.1512 0 0 0 0 0 0 0 0 0 0 0 0 0 0 0 0 0 0 0 0 0 1.114404 1.2 1.2 1.2 1.2 1.2 0 2 1 2 2 2 3 2 4 2
H(54C) 1.05 0 0 0 0.1512 0 0 0 0 0 0 0 0 0 0 0 0 0 0 0 0 0 0 0 0 0 1.114404 1.2 1.2 1.2 1.2 1.2 0 2 1 2 2 2 3 2 4 2
H(55A) 1.01(4) 0 0 0 0.15(2) 0 0 0 0 0 0 0 0 0 0 0 0 0 0 0 0 0 0 0 0 0 1.113134 1.2 1.2 1.2 1.2 1.2 0 2 1 2 2 2 3 2 4 2
H(55B) 1.0624 0 0 0 0.1508 0 0 0 0 0 0 0 0 0 0 0 0 0 0 0 0 0 0 0 0 0 1.113134 1.2 1.2 1.2 1.2 1.2 0 2 1 2 2 2 3 2 4 2
H(56A) 1.05 0 0 0 0.1512 0 0 0 0 0 0 0 0 0 0 0 0 0 0 0 0 0 0 0 0 0 1.114404 1.2 1.2 1.2 1.2 1.2 0 2 1 2 2 2 3 2 4 2
H(56B) 1.05 0 0 0 0.1512 0 0 0 0 0 0 0 0 0 0 0 0 0 0 0 0 0 0 0 0 0 1.114404 1.2 1.2 1.2 1.2 1.2 0 2 1 2 2 2 3 2 4 2
H(56C) 1.05 0 0 0 0.1512 0 0 0 0 0 0 0 0 0 0 0 0 0 0 0 0 0 0 0 0 0 1.114404 1.2 1.2 1.2 1.2 1.2 0 2 1 2 2 2 3 2 4 2
H(57A) 1.0624 0 0 0 0.1508 0 0 0 0 0 0 0 0 0 0 0 0 0 0 0 0 0 0 0 0 0 1.113134 1.2 1.2 1.2 1.2 1.2 0 2 1 2 2 2 3 2 4 2
H(57B) 1.0624 0 0 0 0.1508 0 0 0 0 0 0 0 0 0 0 0 0 0 0 0 0 0 0 0 0 0 1.113134 1.2 1.2 1.2 1.2 1.2 0 2 1 2 2 2 3 2 4 2
H(58A) 1.05 0 0 0 0.1512 0 0 0 0 0 0 0 0 0 0 0 0 0 0 0 0 0 0 0 0 0 1.114404 1.2 1.2 1.2 1.2 1.2 0 2 1 2 2 2 3 2 4 2
H(58B) 1.05 0 0 0 0.1512 0 0 0 0 0 0 0 0 0 0 0 0 0 0 0 0 0 0 0 0 0 1.114404 1.2 1.2 1.2 1.2 1.2 0 2 1 2 2 2 3 2 4 2
H(58C) 1.05 0 0 0 0.1512 0 0 0 0 0 0 0 0 0 0 0 0 0 0 0 0 0 0 0 0 0 1.114404 1.2 1.2 1.2 1.2 1.2 0 2 1 2 2 2 3 2 4 2
H(2A) 0.86(4) 0 0 0 0.19(3) 0 0 0 0 0 0 0 0 0 0 0 0 0 0 0 0 0 0 0 0 0 1.138113 1.2 1.2 1.2 1.2 1.2 0 2 1 2 2 2 3 2 4 2
H(3A) 0.83(4) 0 0 0 0.23(3) 0 0 0 0 0 0 0 0 0 0 0 0 0 0 0 0 0 0 0 0 0 1.138113 1.2 1.2 1.2 1.2 1.2 0 2 1 2 2 2 3 2 4 2

loop_
_atom_site_aniso_label
_atom_site_aniso_U_11
_atom_site_aniso_U_22
_atom_site_aniso_U_33
_atom_site_aniso_U_23
_atom_site_aniso_U_13
_atom_site_aniso_U_12
CL(1) 0.021678 0.034855 0.017141 0.001416 0.005183 0.000092
O(1) 0.046608 0.033278 0.016421 0.000085 0.003885 0.010073
O(2) 0.050783 0.03659 0.032367 -0.006992 0.010841 0.011258
O(3) 0.054242 0.038313 0.039523 0.013674 0.020917 0.020958
N(1) 0.034096 0.024875 0.030755 0.001489 0.011473 0.002626
N(2) 0.030252 0.024626 0.016933 -0.000428 0.004006 0.001583
N(3) 0.033052 0.025991 0.01769 0.00053 0.004877 0.003451
N(5) 0.020022 0.022051 0.019178 0.000696 0.006337 -0.002394
C(1) 0.028753 0.022436 0.022809 0.001028 0.007623 0.000359
C(2) 0.023394 0.025753 0.021161 0.003145 0.005775 -0.000888
C(3) 0.022124 0.02632 0.017799 0.001938 0.004773 -0.002065
C(4) 0.026294 0.022025 0.016935 0.000414 0.004432 -0.000795
C(5) 0.040258 0.026989 0.017238 -0.001263 0.003814 0.006464
C(6) 0.040501 0.026732 0.019583 -0.001676 0.005514 0.004889
C(7) 0.030528 0.024991 0.016985 0.000527 0.004131 0.002199
C(8) 0.02625 0.024392 0.020589 0.001466 0.007062 0.001184
C(9) 0.032254 0.029518 0.02443 -0.00197 0.010399 0.00402
C(10) 0.039526 0.031682 0.03483 -0.001958 0.014648 0.008719
C(11) 0.037354 0.03332 0.037766 0.006044 0.015228 0.011893
C(12) 0.036128 0.034821 0.02944 0.007405 0.006563 0.009109
C(13) 0.035514 0.028641 0.023321 0.002987 0.002541 0.003878
C(51) 0.023087 0.023057 0.018521 0.001151 0.00636 0.00002
C(52) 0.031014 0.022919 0.024288 0.000222 0.002036 -0.002853
C(53) 0.022291 0.031969 0.029592 -0.000675 0.007753 0.003209
C(54) 0.034483 0.033906 0.036225 0.004837 0.003843 0.010213
C(55) 0.026257 0.024935 0.025058 -0.001283 0.007145 -0.007017
C(56) 0.041478 0.030751 0.03154 -0.008251 0.006787 -0.006804
C(57) 0.028235 0.030005 0.019535 0.003253 0.008252 -0.00484
C(58) 0.037513 0.041196 0.024259 0.010524 0.006034 0.006306

loop_
_atom_site_label
_atom_site_fract_x
_atom_site_fract_y
_atom_site_fract_z
_atom_site_U_iso_or_equiv
_atom_site_occupancy
_atom_site_symmetry_multiplicity
CL(1) 0.284672 0.073192 0.441733 0.025 1 4
O(1) 0.111058 0.062976 -0.02781 0.033 1 4
O(2) 0.604397 -0.160218 -0.053713 0.04 1 4
O(3) 0.696736 -0.177884 0.143742 0.042 1 4
N(1) 0.611541 -0.150842 0.055653 0.029 1 4
N(2) 0.250008 0.026795 0.164978 0.024 1 4
N(3) 0.097506 0.104707 0.154181 0.026 1 4
N(5) 0.820025 0.128312 0.502239 0.02 1 4
C(1) 0.515093 -0.105307 0.082784 0.025 1 4
C(2) 0.532057 -0.090855 0.206509 0.024 1 4
C(3) 0.441452 -0.046756 0.230027 0.022 1 4
C(4) 0.332343 -0.017357 0.131364 0.022 1 4
C(5) 0.314749 -0.033545 0.007254 0.029 1 4
C(6) 0.407467 -0.07726 -0.015983 0.03 1 4
C(7) 0.148705 0.064825 0.086262 0.025 1 4
C(8) 0.010042 0.152801 0.106785 0.024 1 4
C(9) 0.021425 0.196255 0.191068 0.028 1 4
C(10) -0.065065 0.245 0.153183 0.034 1 4
C(11) -0.163743 0.251142 0.029938 0.035 1 4
C(12) -0.175409 0.207663 -0.053595 0.034 1 4
C(13) -0.089964 0.158573 -0.016698 0.03 1 4
C(51) 0.840785 0.095544 0.391801 0.021 1 4
C(52) 0.714663 0.049919 0.348031 0.027 1 4
C(53) 0.648381 0.153865 0.472486 0.028 1 4
C(54) 0.602268 0.190431 0.357785 0.036 1 4
C(55) 0.954304 0.171981 0.529667 0.025 1 4
C(56) 0.959542 0.208868 0.639901 0.035 1 4
C(57) 0.836597 0.091039 0.614334 0.026 1 4
C(58) 1.002866 0.063338 0.665246 0.035 1 4
H(2) 0.616326 -0.113061 0.282329 0.036 1 4
H(3) 0.456203 -0.033805 0.325508 0.032 1 4
H(5) 0.2291 -0.010852 -0.066861 0.043 1 4
H(6) 0.401031 -0.090796 -0.109804 0.051 1 4
H(9) 0.100419 0.190094 0.28518 0.043 1 4
H(10) -0.051271 0.277585 0.221455 0.06 1 4
H(11) -0.231596 0.288672 -0.001668 0.059 1 4
H(12) -0.251267 0.212518 -0.149107 0.06 1 4
H(13) -0.10433 0.124556 -0.081436 0.046 1 4
H(51A) 0.966706 0.07924 0.42184 0.034 1 4
H(51B) 0.833632 0.126713 0.32005 0.035 1 4
H(52A) 0.745362 0.030208 0.272795 0.041 1 4
H(52B) 0.591789 0.06501 0.317591 0.047 1 4
H(52C) 0.724166 0.019418 0.417406 0.039 1 4
H(53A) 0.562864 0.11939 0.463583 0.05 1 4
H(53B) 0.650828 0.174409 0.560086 0.052 1 4
H(54A) 0.481457 0.205151 0.350554 0.072 1 4
H(54B) 0.605069 0.16965 0.274929 0.071 1 4
H(54C) 0.679353 0.225501 0.368213 0.068 1 4
H(55A) 1.068127 0.148434 0.541349 0.041 1 4
H(55B) 0.927051 0.19639 0.444111 0.047 1 4
H(56A) 1.057435 0.237549 0.652217 0.064 1 4
H(56B) 0.982447 0.186953 0.72513 0.049 1 4
H(56C) 0.846785 0.229962 0.631286 0.052 1 4
H(57A) 0.804665 0.117257 0.683622 0.046 1 4
H(57B) 0.735715 0.061524 0.583053 0.043 1 4
H(58A) 0.996707 0.036551 0.738658 0.06 1 4
H(58B) 1.098 0.092347 0.701497 0.067 1 4
H(58C) 1.039763 0.040809 0.596299 0.072 1 4
H(2A) 0.274576 0.034353 0.25741 0.031 1 4
H(3A) 0.152839 0.102934 0.246994 0.032 1 4

loop_
_atom_type_symbol
_atom_type_description
_atom_type_scat_dispersion_real
_atom_type_scat_dispersion_imag
_atom_type_scat_source
C C 0.0007 0.0007 'International Tables Vol C Tables 4.2.6.8 and 6.1.1.4'
H H 0.0000 0.0000 'International Tables Vol C Tables 4.2.6.8 and 6.1.1.4'
Cl Cl 0.0777 0.0747 'International Tables Vol C Tables 4.2.6.8 and 6.1.1.4'
N N 0.0018 0.0014 'International Tables Vol C Tables 4.2.6.8 and 6.1.1.4'
O O 0.0040 0.0026 'International Tables Vol C Tables 4.2.6.8 and 6.1.1.4'

loop_
_geom_angle_atom_site_label_1
_geom_angle_atom_site_label_2
_geom_angle_atom_site_label_3
_geom_angle
_geom_angle_site_symmetry_1
_geom_angle_site_symmetry_2
_geom_angle_site_symmetry_3
_geom_angle_publ_flag
O(2) N(1) O(3) 123.27216344466 1_555 1_555 1_555 yes
O(2) N(1) C(1) 118.31168041515 1_555 1_555 1_555 yes
O(3) N(1) C(1) 118.41552333112 1_555 1_555 1_555 yes
C(4) N(2) C(7) 127.62087982696 1_555 1_555 1_555 yes
C(4) N(2) H(2A) 116.26579869581 1_555 1_555 1_555 yes
C(7) N(2) H(2A) 115.85315530868 1_555 1_555 1_555 yes
C(7) N(3) C(8) 126.50383514386 1_555 1_555 1_555 yes
C(7) N(3) H(3A) 114.13763138439 1_555 1_555 1_555 yes
C(8) N(3) H(3A) 117.59617190831 1_555 1_555 1_555 yes
N(1) C(1) C(2) 119.38537192312 1_555 1_555 1_555 yes
N(1) C(1) C(6) 119.11537159821 1_555 1_555 1_555 yes
C(2) C(1) C(6) 121.49908165761 1_555 1_555 1_555 yes
C(1) C(2) C(3) 118.37751726294 1_555 1_555 1_555 yes
C(1) C(2) H(2) 120.63556971204 1_555 1_555 1_555 yes
C(3) C(2) H(2) 120.97223444752 1_555 1_555 1_555 yes
C(2) C(3) C(4) 121.18904737149 1_555 1_555 1_555 yes
C(2) C(3) H(3) 119.64946015061 1_555 1_555 1_555 yes
C(4) C(3) H(3) 119.14568102622 1_555 1_555 1_555 yes
N(2) C(4) C(3) 116.58114606581 1_555 1_555 1_555 yes
N(2) C(4) C(5) 124.11134613766 1_555 1_555 1_555 yes
C(3) C(4) C(5) 119.30307589494 1_555 1_555 1_555 yes
C(4) C(5) C(6) 119.32448405482 1_555 1_555 1_555 yes
C(4) C(5) H(5) 118.1063061935 1_555 1_555 1_555 yes
C(6) C(5) H(5) 122.56738950454 1_555 1_555 1_555 yes
C(1) C(6) C(5) 120.28431585181 1_555 1_555 1_555 yes
C(1) C(6) H(6) 117.32421324873 1_555 1_555 1_555 yes
C(5) C(6) H(6) 122.38863405128 1_555 1_555 1_555 yes
O(1) C(7) N(2) 124.46010216726 1_555 1_555 1_555 yes
O(1) C(7) N(3) 124.73960508074 1_555 1_555 1_555 yes
N(2) C(7) N(3) 110.79989860823 1_555 1_555 1_555 yes
N(3) C(8) C(9) 116.61874499085 1_555 1_555 1_555 yes
N(3) C(8) C(13) 123.94207719875 1_555 1_555 1_555 yes
C(9) C(8) C(13) 119.40503127124 1_555 1_555 1_555 yes
C(8) C(9) C(10) 120.5866130884 1_555 1_555 1_555 yes
C(8) C(9) H(9) 116.91018672161 1_555 1_555 1_555 yes
C(10) C(9) H(9) 122.50125776529 1_555 1_555 1_555 yes
C(9) C(10) C(11) 120.23475584075 1_555 1_555 1_555 yes
C(9) C(10) H(10) 117.86873877035 1_555 1_555 1_555 yes
C(11) C(10) H(10) 121.88841310627 1_555 1_555 1_555 yes
C(10) C(11) C(12) 119.01023268323 1_555 1_555 1_555 yes
C(10) C(11) H(11) 121.52299579042 1_555 1_555 1_555 yes
C(12) C(11) H(11) 119.4655207381 1_555 1_555 1_555 yes
C(11) C(12) C(13) 121.30835704661 1_555 1_555 1_555 yes
C(11) C(12) H(12) 118.98095294714 1_555 1_555 1_555 yes
C(13) C(12) H(12) 119.70654780202 1_555 1_555 1_555 yes
C(8) C(13) C(12) 119.45127249783 1_555 1_555 1_555 yes
C(8) C(13) H(13) 120.02691890632 1_555 1_555 1_555 yes
C(12) C(13) H(13) 120.47509995152 1_555 1_555 1_555 yes
C(52) C(51) H(51A) 111.2242596887 1_555 1_555 1_555 yes
C(52) C(51) H(51B) 112.55259471155 1_555 1_555 1_555 yes
H(51A) C(51) H(51B) 109.08219379671 1_555 1_555 1_555 yes
C(51) C(52) H(52A) 106.41732644518 1_555 1_555 1_555 yes
C(51) C(52) H(52B) 112.30454485155 1_555 1_555 1_555 yes
C(51) C(52) H(52C) 112.08760226336 1_555 1_555 1_555 yes
H(52A) C(52) H(52B) 109.66297381894 1_555 1_555 1_555 yes
H(52A) C(52) H(52C) 105.93045495066 1_555 1_555 1_555 yes
H(52B) C(52) H(52C) 110.15188624762 1_555 1_555 1_555 yes
C(54) C(53) H(53A) 111.65403084077 1_555 1_555 1_555 yes
C(54) C(53) H(53B) 114.86141237589 1_555 1_555 1_555 yes
H(53A) C(53) H(53B) 106.29300994882 1_555 1_555 1_555 yes
C(53) C(54) H(54A) 106.03312214544 1_555 1_555 1_555 yes
C(53) C(54) H(54B) 113.01830650101 1_555 1_555 1_555 yes
C(53) C(54) H(54C) 112.17674714223 1_555 1_555 1_555 yes
H(54A) C(54) H(54B) 110.5476789788 1_555 1_555 1_555 yes
H(54A) C(54) H(54C) 106.25360758004 1_555 1_555 1_555 yes
H(54B) C(54) H(54C) 108.58728345274 1_555 1_555 1_555 yes
C(56) C(55) H(55A) 112.97732623137 1_555 1_555 1_555 yes
C(56) C(55) H(55B) 109.67142409896 1_555 1_555 1_555 yes
H(55A) C(55) H(55B) 110.63983895042 1_555 1_555 1_555 yes
C(55) C(56) H(56A) 109.98459423489 1_555 1_555 1_555 yes
C(55) C(56) H(56B) 112.66192771816 1_555 1_555 1_555 yes
C(55) C(56) H(56C) 113.15786011552 1_555 1_555 1_555 yes
H(56A) C(56) H(56B) 106.0891245877 1_555 1_555 1_555 yes
H(56A) C(56) H(56C) 109.59716916532 1_555 1_555 1_555 yes
H(56B) C(56) H(56C) 105.01047537929 1_555 1_555 1_555 yes
C(58) C(57) H(57A) 112.36960308263 1_555 1_555 1_555 yes
C(58) C(57) H(57B) 112.31748683846 1_555 1_555 1_555 yes
H(57A) C(57) H(57B) 106.72165419376 1_555 1_555 1_555 yes
C(57) C(58) H(58A) 108.92567683208 1_555 1_555 1_555 yes
C(57) C(58) H(58B) 111.43364656964 1_555 1_555 1_555 yes
C(57) C(58) H(58C) 112.78638214896 1_555 1_555 1_555 yes
H(58A) C(58) H(58B) 108.17791471621 1_555 1_555 1_555 yes
H(58A) C(58) H(58C) 109.19450201217 1_555 1_555 1_555 yes
H(58B) C(58) H(58C) 106.19190117965 1_555 1_555 1_555 yes

loop_
_geom_bond_atom_site_label_1
_geom_bond_atom_site_label_2
_geom_bond_distance
_geom_bond_site_symmetry_1
_geom_bond_site_symmetry_2
_geom_bond_publ_flag
O(1) C(7) 1.2215807917951 1_555 1_555 yes
O(2) N(1) 1.2246891562303 1_555 1_555 yes
O(3) N(1) 1.2314272719 1_555 1_555 yes
N(1) C(1) 1.4551500301222 1_555 1_555 yes
N(2) C(4) 1.3864392995426 1_555 1_555 yes
N(2) C(7) 1.3908451196381 1_555 1_555 yes
N(2) H(2A) 1.0089963898683 1_555 1_555 yes
N(3) C(7) 1.3729418731261 1_555 1_555 yes
N(3) C(8) 1.4053147236404 1_555 1_555 yes
N(3) H(3A) 1.0090038334068 1_555 1_555 yes
C(1) C(2) 1.3909423976159 1_555 1_555 yes
C(1) C(6) 1.392360460599 1_555 1_555 yes
C(2) C(3) 1.3840182208311 1_555 1_555 yes
C(2) H(2) 1.0830017250427 1_555 1_555 yes
C(3) C(4) 1.4134515604595 1_555 1_555 yes
C(3) H(3) 1.0829995129038 1_555 1_555 yes
C(4) C(5) 1.4054267611067 1_555 1_555 yes
C(5) C(6) 1.3865430378521 1_555 1_555 yes
C(5) H(5) 1.0830001197589 1_555 1_555 yes
C(6) H(6) 1.0830033617171 1_555 1_555 yes
C(8) C(9) 1.4005208278064 1_555 1_555 yes
C(8) C(13) 1.4040540290016 1_555 1_555 yes
C(9) C(10) 1.394737304718 1_555 1_555 yes
C(9) H(9) 1.0829953315962 1_555 1_555 yes
C(10) C(11) 1.3992442760555 1_555 1_555 yes
C(10) H(10) 1.0829966807405 1_555 1_555 yes
C(11) C(12) 1.3952735206432 1_555 1_555 yes
C(11) H(11) 1.0830081666261 1_555 1_555 yes
C(12) C(13) 1.3964100144958 1_555 1_555 yes
C(12) H(12) 1.0829989519786 1_555 1_555 yes
C(13) H(13) 1.0829943598714 1_555 1_555 yes
C(51) C(52) 1.5192923778073 1_555 1_555 yes
C(51) H(51A) 1.0920018795762 1_555 1_555 yes
C(51) H(51B) 1.0920047622798 1_555 1_555 yes
C(52) H(52A) 1.0590007995918 1_555 1_555 yes
C(52) H(52B) 1.0589999435871 1_555 1_555 yes
C(52) H(52C) 1.0590006343582 1_555 1_555 yes
C(53) C(54) 1.5164208750065 1_555 1_555 yes
C(53) H(53A) 1.0920017721194 1_555 1_555 yes
C(53) H(53B) 1.0920040704967 1_555 1_555 yes
C(54) H(54A) 1.058997123621 1_555 1_555 yes
C(54) H(54B) 1.0589974607113 1_555 1_555 yes
C(54) H(54C) 1.0590003476383 1_555 1_555 yes
C(55) C(56) 1.5126001474593 1_555 1_555 yes
C(55) H(55A) 1.0920001656626 1_555 1_555 yes
C(55) H(55B) 1.0920019972888 1_555 1_555 yes
C(56) H(56A) 1.0589961548194 1_555 1_555 yes
C(56) H(56B) 1.0590023258988 1_555 1_555 yes
C(56) H(56C) 1.059004770092 1_555 1_555 yes
C(57) C(58) 1.5124974232765 1_555 1_555 yes
C(57) H(57A) 1.0920054810941 1_555 1_555 yes
C(57) H(57B) 1.0920025069634 1_555 1_555 yes
C(58) H(58A) 1.0590034969129 1_555 1_555 yes
C(58) H(58B) 1.0589986792125 1_555 1_555 yes
C(58) H(58C) 1.0590017092628 1_555 1_555 yes
